data_8000354
loop_
_publ_author_name
'Philip, Abbey M.'
'Mallia, Ajith R.'
'Hariharan, Mahesh'

_publ_section_title
;
 Prolonged Charge Separated States in Twisted Stacks of All-Carbon Donor
 and Acceptor Chromophores.
;
_journal_issue 22
_journal_name_full 'The journal of physical chemistry letters'
_journal_page_first 4751
_journal_page_last 4756
_journal_paper_doi 10.1021/acs.jpclett.6b02310
_journal_volume 7
_journal_year 2016
_chemical_formula_moiety 'C16 H9 Br'
_chemical_formula_sum 'C16 H9 Br'
_chemical_formula_weight 281.14
_space_group_IT_number 19
_space_group_name_Hall 'P 2ac 2ab'
_space_group_name_H-M_alt 'P 21 21 21'
_symmetry_cell_setting orthorhombic
_symmetry_space_group_name_H-M 'P 21 21 21'
_atom_sites_solution_hydrogens geom
_atom_sites_solution_primary direct
_atom_sites_solution_secondary difmap
_audit_creation_method SHELXL-97
_cell_angle_alpha 90.000(5)
_cell_angle_beta 90.000(5)
_cell_angle_gamma 90.000(5)
_cell_formula_units_Z 4
_cell_length_a 4.266(5)
_cell_length_b 13.533(5)
_cell_length_c 19.669(5)
_cell_measurement_reflns_used 2561
_cell_measurement_temperature 296(2)
_cell_measurement_theta_max 23.91
_cell_measurement_theta_min 3.01
_cell_volume 1135.5(14)
_computing_cell_refinement 'Bruker SAINT'
_computing_data_collection 'Bruker APEX2'
_computing_data_reduction 'Bruker SAINT'
_computing_molecular_graphics 'Bruker SHELXTL'
_computing_publication_material 'Bruker SHELXTL'
_computing_structure_refinement 'SHELXL-97 (Sheldrick, 2008)'
_computing_structure_solution 'SHELXS-97 (Sheldrick, 2008)'
_diffrn_ambient_temperature 296(2)
_diffrn_measured_fraction_theta_full 0.993
_diffrn_measured_fraction_theta_max 0.993
_diffrn_measurement_device_type 'Bruker APEX-II CCD'
_diffrn_measurement_method '\f and \w scans'
_diffrn_radiation_monochromator graphite
_diffrn_radiation_source 'fine-focus sealed tube'
_diffrn_radiation_type MoK\a
_diffrn_radiation_wavelength 0.71073
_diffrn_reflns_av_R_equivalents 0.0416
_diffrn_reflns_av_sigmaI/netI 0.0550
_diffrn_reflns_limit_h_max 5
_diffrn_reflns_limit_h_min -4
_diffrn_reflns_limit_k_max 16
_diffrn_reflns_limit_k_min -12
_diffrn_reflns_limit_l_max 20
_diffrn_reflns_limit_l_min -23
_diffrn_reflns_number 5132
_diffrn_reflns_theta_full 24.99
_diffrn_reflns_theta_max 24.99
_diffrn_reflns_theta_min 1.83
_diffrn_standards_number 0
_exptl_absorpt_coefficient_mu 3.589
_exptl_absorpt_correction_T_max 0.6150
_exptl_absorpt_correction_T_min 0.4673
_exptl_absorpt_correction_type multi-scan
_exptl_absorpt_process_details SADABS
_exptl_crystal_colour brown
_exptl_crystal_density_diffrn 1.645
_exptl_crystal_density_meas 1.644
_exptl_crystal_density_method 'not measured'
_exptl_crystal_description block
_exptl_crystal_F_000 560
_exptl_crystal_size_max 0.25
_exptl_crystal_size_mid 0.20
_exptl_crystal_size_min 0.15
_refine_diff_density_max 0.441
_refine_diff_density_min -0.527
_refine_diff_density_rms 0.063
_refine_ls_abs_structure_details 'Flack H D (1983), Acta Cryst. A39, 876-881'
_refine_ls_abs_structure_Flack 0.057(19)
_refine_ls_extinction_method none
_refine_ls_goodness_of_fit_ref 1.100
_refine_ls_hydrogen_treatment constr
_refine_ls_matrix_type full
_refine_ls_number_parameters 154
_refine_ls_number_reflns 1952
_refine_ls_number_restraints 0
_refine_ls_restrained_S_all 1.100
_refine_ls_R_factor_all 0.0591
_refine_ls_R_factor_gt 0.0379
_refine_ls_shift/su_max 0.000
_refine_ls_shift/su_mean 0.000
_refine_ls_structure_factor_coef Fsqd
_refine_ls_weighting_details 'calc w=1/[\s^2^(Fo^2^)+(0.0153P)^2^+0.7448P] where P=(Fo^2^+2Fc^2^)/3'
_refine_ls_weighting_scheme calc
_refine_ls_wR_factor_gt 0.0744
_refine_ls_wR_factor_ref 0.0851
_reflns_number_gt 1502
_reflns_number_total 1952
_reflns_threshold_expression >2\s(I)
_cod_data_source_file jz6b02310_si_002.cif
_cod_data_source_block 1a
_cod_depositor_comments
;
The following automatic conversions were performed:

data item '_exptl_absorpt_correction_type' value 'MULTI-SCAN' was
changed to 'multi-scan' in accordance with the
/home/saulius/struct/COD-crude-data/automatic-downloads/DataCite-retrospective/ACS/depositions/lib/dictionaries/cif_core.dic
dictionary named 'cif_core.dic' version 2.4.2 last updated on
2011-04-26.

data item '_symmetry_cell_setting' value 'Orthorhombic' was changed
to 'orthorhombic' in accordance with the
/home/saulius/struct/COD-crude-data/automatic-downloads/DataCite-retrospective/ACS/depositions/lib/dictionaries/cif_core.dic
dictionary named 'cif_core.dic' version 2.4.2 last updated on
2011-04-26.

Automatic conversion script
Id: cif_fix_values 6909 2019-04-08 15:41:33Z antanas 
;
_cod_original_sg_symbol_H-M 'P2(1)2(1)2(1) '
_cod_database_code 8000354

loop_
_symmetry_equiv_pos_as_xyz
'x, y, z'
'-x+1/2, -y, z+1/2'
'x+1/2, -y+1/2, -z'
'-x, y+1/2, -z+1/2'

loop_
_atom_site_label
_atom_site_type_symbol
_atom_site_fract_x
_atom_site_fract_y
_atom_site_fract_z
_atom_site_U_iso_or_equiv
_atom_site_adp_type
_atom_site_occupancy
_atom_site_symmetry_multiplicity
_atom_site_calc_flag
_atom_site_refinement_flags
Br1 Br 0.86953(16) 0.51515(4) 0.46252(2) 0.0685(2) Uani 1 1 d .
C4 C 0.5650(11) 0.3585(3) 0.2153(2) 0.0422(12) Uani 1 1 d .
C16 C 0.8632(12) 0.3067(3) 0.3122(2) 0.0406(10) Uani 1 1 d .
C3 C 0.6795(11) 0.3764(3) 0.2814(2) 0.0418(12) Uani 1 1 d .
C9 C 0.6555(14) 0.2657(4) 0.1835(2) 0.0489(13) Uani 1 1 d .
C2 C 0.6504(12) 0.4594(3) 0.32840(19) 0.0434(10) Uani 1 1 d .
H2 H 0.5387 0.5175 0.3211 0.052 Uiso 1 1 calc R
C10 C 0.8496(14) 0.1979(4) 0.2175(2) 0.0549(13) Uani 1 1 d .
H10 H 0.9087 0.1400 0.1954 0.066 Uiso 1 1 calc R
C6 C 0.2728(11) 0.4007(5) 0.1150(3) 0.0600(16) Uani 1 1 d .
H6 H 0.1448 0.4445 0.0914 0.072 Uiso 1 1 calc R
C14 C 1.1415(14) 0.2772(4) 0.4161(2) 0.0586(13) Uani 1 1 d .
H14 H 1.2054 0.2967 0.4592 0.070 Uiso 1 1 calc R
C5 C 0.3689(13) 0.4235(4) 0.1787(2) 0.0508(12) Uani 1 1 d .
H5 H 0.3050 0.4825 0.1985 0.061 Uiso 1 1 calc R
C8 C 0.5513(14) 0.2478(4) 0.1169(3) 0.0634(16) Uani 1 1 d .
H8 H 0.6137 0.1902 0.0950 0.076 Uiso 1 1 calc R
C11 C 0.9563(11) 0.2153(4) 0.2838(3) 0.0493(13) Uani 1 1 d .
C1 C 0.8168(12) 0.4358(4) 0.3845(2) 0.0451(12) Uani 1 1 d .
C12 C 1.1461(15) 0.1548(4) 0.3263(3) 0.0629(14) Uani 1 1 d .
H12 H 1.2110 0.0935 0.3103 0.075 Uiso 1 1 calc R
C7 C 0.3640(16) 0.3116(5) 0.0840(2) 0.0714(17) Uani 1 1 d .
H7 H 0.2943 0.2967 0.0403 0.086 Uiso 1 1 calc R
C15 C 0.9576(10) 0.3374(4) 0.3777(2) 0.0437(12) Uani 1 1 d .
C13 C 1.2353(12) 0.1836(5) 0.3893(3) 0.0649(16) Uani 1 1 d .
H13 H 1.3593 0.1419 0.4155 0.078 Uiso 1 1 calc R

loop_
_atom_site_aniso_label
_atom_site_aniso_U_11
_atom_site_aniso_U_22
_atom_site_aniso_U_33
_atom_site_aniso_U_23
_atom_site_aniso_U_13
_atom_site_aniso_U_12
Br1 0.0918(4) 0.0669(4) 0.0468(3) -0.0099(3) -0.0057(3) -0.0039(4)
C4 0.039(3) 0.046(3) 0.042(2) -0.002(2) 0.012(2) -0.009(2)
C16 0.040(3) 0.039(3) 0.043(2) 0.005(2) 0.009(3) -0.010(3)
C3 0.044(3) 0.041(3) 0.041(2) 0.002(2) 0.009(2) -0.007(3)
C9 0.050(3) 0.054(3) 0.043(3) -0.004(2) 0.017(3) -0.021(3)
C2 0.047(3) 0.039(3) 0.044(2) 0.0010(19) 0.005(3) 0.002(3)
C10 0.058(3) 0.039(3) 0.068(3) -0.011(2) 0.021(3) -0.007(4)
C6 0.050(3) 0.079(4) 0.050(3) 0.012(3) -0.004(2) -0.016(3)
C14 0.054(3) 0.066(4) 0.056(3) 0.015(3) 0.000(3) -0.002(4)
C5 0.049(3) 0.058(3) 0.046(2) 0.003(2) 0.003(3) -0.010(3)
C8 0.075(4) 0.063(4) 0.052(3) -0.016(3) 0.018(3) -0.025(3)
C11 0.044(3) 0.041(3) 0.063(3) 0.002(3) 0.020(3) -0.005(2)
C1 0.054(3) 0.042(3) 0.039(2) -0.002(2) 0.009(2) -0.007(3)
C12 0.058(3) 0.043(3) 0.087(4) 0.011(3) 0.014(4) 0.004(4)
C7 0.074(4) 0.103(5) 0.038(3) -0.010(3) 0.007(3) -0.033(5)
C15 0.041(3) 0.045(3) 0.046(3) 0.015(2) 0.005(2) -0.004(2)
C13 0.055(4) 0.066(4) 0.074(4) 0.014(3) 0.002(3) 0.007(3)

loop_
_atom_type_symbol
_atom_type_description
_atom_type_scat_dispersion_real
_atom_type_scat_dispersion_imag
_atom_type_scat_source
C C 0.0033 0.0016 'International Tables Vol C Tables 4.2.6.8 and 6.1.1.4'
H H 0.0000 0.0000 'International Tables Vol C Tables 4.2.6.8 and 6.1.1.4'
Br Br -0.2901 2.4595 'International Tables Vol C Tables 4.2.6.8 and 6.1.1.4'

loop_
_geom_angle_atom_site_label_1
_geom_angle_atom_site_label_2
_geom_angle_atom_site_label_3
_geom_angle
C3 C4 C5 124.7(4)
C3 C4 C9 116.9(4)
C5 C4 C9 118.3(4)
C3 C16 C15 111.3(4)
C3 C16 C11 126.1(4)
C15 C16 C11 122.5(5)
C16 C3 C4 119.2(4)
C16 C3 C2 107.5(4)
C4 C3 C2 133.3(4)
C8 C9 C10 121.2(5)
C8 C9 C4 117.8(5)
C10 C9 C4 121.0(4)
C1 C2 C3 106.8(4)
C1 C2 H2 126.6
C3 C2 H2 126.6
C11 C10 C9 121.6(4)
C11 C10 H10 119.2
C9 C10 H10 119.2
C5 C6 C7 120.9(5)
C5 C6 H6 119.6
C7 C6 H6 119.6
C15 C14 C13 119.2(5)
C15 C14 H14 120.4
C13 C14 H14 120.4
C6 C5 C4 120.7(5)
C6 C5 H5 119.7
C4 C5 H5 119.7
C7 C8 C9 121.9(5)
C7 C8 H8 119.1
C9 C8 H8 119.1
C10 C11 C16 115.0(5)
C10 C11 C12 129.5(5)
C16 C11 C12 115.5(5)
C2 C1 C15 110.9(4)
C2 C1 Br1 126.3(4)
C15 C1 Br1 122.8(3)
C13 C12 C11 122.2(5)
C13 C12 H12 118.9
C11 C12 H12 118.9
C8 C7 C6 120.4(5)
C8 C7 H7 119.8
C6 C7 H7 119.8
C14 C15 C16 119.6(5)
C14 C15 C1 136.9(5)
C16 C15 C1 103.5(4)
C12 C13 C14 120.9(5)
C12 C13 H13 119.6
C14 C13 H13 119.6

loop_
_geom_bond_atom_site_label_1
_geom_bond_atom_site_label_2
_geom_bond_distance
Br1 C1 1.887(4)
C4 C3 1.409(6)
C4 C5 1.412(6)
C4 C9 1.456(6)
C16 C3 1.367(7)
C16 C15 1.413(6)
C16 C11 1.414(6)
C3 C2 1.460(6)
C9 C8 1.404(7)
C9 C10 1.405(7)
C2 C1 1.350(6)
C2 H2 0.9300
C10 C11 1.401(7)
C10 H10 0.9300
C6 C5 1.355(6)
C6 C7 1.406(8)
C6 H6 0.9300
C14 C15 1.360(7)
C14 C13 1.428(8)
C14 H14 0.9300
C5 H5 0.9300
C8 C7 1.343(8)
C8 H8 0.9300
C11 C12 1.423(7)
C1 C15 1.467(7)
C12 C13 1.353(7)
C12 H12 0.9300
C7 H7 0.9300
C13 H13 0.9300

loop_
_geom_torsion_atom_site_label_1
_geom_torsion_atom_site_label_2
_geom_torsion_atom_site_label_3
_geom_torsion_atom_site_label_4
_geom_torsion
C15 C16 C3 C4 179.6(4)
C11 C16 C3 C4 0.4(7)
C15 C16 C3 C2 0.6(5)
C11 C16 C3 C2 -178.6(4)
C5 C4 C3 C16 178.7(4)
C9 C4 C3 C16 -0.8(6)
C5 C4 C3 C2 -2.6(8)
C9 C4 C3 C2 177.9(5)
C3 C4 C9 C8 -178.2(5)
C5 C4 C9 C8 2.3(7)
C3 C4 C9 C10 -0.3(7)
C5 C4 C9 C10 -179.8(4)
C16 C3 C2 C1 0.1(5)
C4 C3 C2 C1 -178.7(5)
C8 C9 C10 C11 179.6(5)
C4 C9 C10 C11 1.8(8)
C7 C6 C5 C4 0.4(8)
C3 C4 C5 C6 179.2(4)
C9 C4 C5 C6 -1.3(7)
C10 C9 C8 C7 179.5(5)
C4 C9 C8 C7 -2.6(8)
C9 C10 C11 C16 -2.1(7)
C9 C10 C11 C12 178.4(5)
C3 C16 C11 C10 1.0(7)
C15 C16 C11 C10 -178.1(5)
C3 C16 C11 C12 -179.4(5)
C15 C16 C11 C12 1.5(7)
C3 C2 C1 C15 -0.7(5)
C3 C2 C1 Br1 179.3(3)
C10 C11 C12 C13 178.5(5)
C16 C11 C12 C13 -1.0(8)
C9 C8 C7 C6 1.8(8)
C5 C6 C7 C8 -0.7(8)
C13 C14 C15 C16 -0.1(7)
C13 C14 C15 C1 -178.9(5)
C3 C16 C15 C14 179.8(4)
C11 C16 C15 C14 -1.0(7)
C3 C16 C15 C1 -1.0(5)
C11 C16 C15 C1 178.2(4)
C2 C1 C15 C14 180.0(5)
Br1 C1 C15 C14 -0.1(8)
C2 C1 C15 C16 1.1(5)
Br1 C1 C15 C16 -179.0(3)
C11 C12 C13 C14 0.0(9)
C15 C14 C13 C12 0.6(8)
